data_7120414
loop_
_publ_author_name
'Li, Cheng-Peng'
'Zhou, Hang'
'Wang, Si'
'Chen, Jing'
'Wang, Zhongliang'
'Du, Miao'

_publ_section_title
;
 Highly efficient Cr2O72-- removal of a 3D metal--organic framework
 fabricated by tandem single-crystal to single-crystal transformations
 from a 1D coordination array
;
_journal_name_full 'Chem. Commun.'
_journal_paper_doi 10.1039/C7CC04527A
_journal_year 2017
_chemical_formula_sum 'C19 H15 Ag Cr N7 O3.5'
_chemical_formula_weight 557.25
_space_group_crystal_system monoclinic
_space_group_IT_number 14
_space_group_name_Hall '-P 2yn'
_space_group_name_H-M_alt 'P 1 21/n 1'
_symmetry_space_group_name_Hall '-P 2yn'
_symmetry_space_group_name_H-M 'P 1 21/n 1'
_atom_sites_solution_hydrogens geom
_audit_creation_method SHELXL-2014/7
_audit_update_record
;
2016-09-27 deposited with the CCDC.
2017-07-10 downloaded from the CCDC.
;
_cell_angle_alpha 90
_cell_angle_beta 95.662(2)
_cell_angle_gamma 90
_cell_formula_units_Z 4
_cell_length_a 10.1531(2)
_cell_length_b 13.2623(4)
_cell_length_c 15.5979(3)
_cell_measurement_reflns_used 4386
_cell_measurement_temperature 293(2)
_cell_measurement_theta_max 28.1120
_cell_measurement_theta_min 3.7850
_cell_volume 2090.06(9)
_computing_cell_refinement 'Bruker SMART'
_computing_data_collection 'Bruker SMART'
_computing_data_reduction 'Bruker SAINT'
_computing_molecular_graphics 'Bruker SHELXTL'
_computing_publication_material 'Bruker SHELXTL'
_computing_structure_refinement 'SHELXL-2014/7 (Sheldrick, 2014)'
_computing_structure_solution 'Bruker SHELXTL'
_diffrn_ambient_temperature 293(2)
_diffrn_measured_fraction_theta_full 0.998
_diffrn_measured_fraction_theta_max 0.998
_diffrn_measurement_device_type 'multiwire proportional'
_diffrn_measurement_method 'phi and omega scans'
_diffrn_radiation_type MoK\a
_diffrn_radiation_wavelength 0.71073
_diffrn_reflns_av_R_equivalents 0.0206
_diffrn_reflns_av_unetI/netI 0.0292
_diffrn_reflns_Laue_measured_fraction_full 0.998
_diffrn_reflns_Laue_measured_fraction_max 0.998
_diffrn_reflns_limit_h_max 7
_diffrn_reflns_limit_h_min -12
_diffrn_reflns_limit_k_max 15
_diffrn_reflns_limit_k_min -15
_diffrn_reflns_limit_l_max 18
_diffrn_reflns_limit_l_min -18
_diffrn_reflns_number 8644
_diffrn_reflns_point_group_measured_fraction_full 0.998
_diffrn_reflns_point_group_measured_fraction_max 0.998
_diffrn_reflns_theta_full 25.001
_diffrn_reflns_theta_max 25.001
_diffrn_reflns_theta_min 2.944
_diffrn_source 'fine-focus sealed tube'
_exptl_absorpt_coefficient_mu 1.496
_exptl_absorpt_correction_T_max 0.7540
_exptl_absorpt_correction_T_min 0.7061
_exptl_absorpt_correction_type multi-scan
_exptl_absorpt_process_details sadabs
_exptl_crystal_colour yellow
_exptl_crystal_density_diffrn 1.771
_exptl_crystal_density_meas ?
_exptl_crystal_density_method 'not measured'
_exptl_crystal_description block
_exptl_crystal_F_000 1108
_exptl_crystal_size_max 0.250
_exptl_crystal_size_mid 0.210
_exptl_crystal_size_min 0.200
_refine_diff_density_max 1.469
_refine_diff_density_min -1.337
_refine_diff_density_rms 0.085
_refine_ls_extinction_method none
_refine_ls_goodness_of_fit_ref 1.046
_refine_ls_hydrogen_treatment constr
_refine_ls_matrix_type full
_refine_ls_number_parameters 291
_refine_ls_number_reflns 3660
_refine_ls_number_restraints 0
_refine_ls_restrained_S_all 1.046
_refine_ls_R_factor_all 0.0471
_refine_ls_R_factor_gt 0.0394
_refine_ls_shift/su_max 0.000
_refine_ls_shift/su_mean 0.000
_refine_ls_structure_factor_coef Fsqd
_refine_ls_weighting_details 'w=1/[\s^2^(Fo^2^)+(0.0411P)^2^+4.2028P] where P=(Fo^2^+2Fc^2^)/3'
_refine_ls_weighting_scheme calc
_refine_ls_wR_factor_gt 0.0929
_refine_ls_wR_factor_ref 0.0985
_reflns_Friedel_coverage 0.000
_reflns_number_gt 3151
_reflns_number_total 3660
_reflns_threshold_expression 'I > 2\s(I)'
_cod_data_source_file c7cc04527a2.cif
_cod_data_source_block 4
_cod_depositor_comments
;
The following automatic conversions were performed:

'_exptl_crystal_density_meas' value 'none' was changed to '?' - the
value is perceived as not measured.

Automatic conversion script
Id: cif_fix_values 4973 2017-02-22 13:04:09Z antanas 
;
_cod_original_cell_volume 2090.07(9)
_cod_original_formula_sum 'C19 H15 Ag Cr N7 O3.50'
_cod_database_code 7120414
_shelx_shelxl_version_number 2014/7
_shelx_space_group_comment
;
The symmetry employed for this shelxl refinement is uniquely defined
by the following loop, which should always be used as a source of
symmetry information in preference to the above space-group names.
They are only intended as comments.
;
_shelx_estimated_absorpt_t_min 0.706
_shelx_estimated_absorpt_t_max 0.754

loop_
_space_group_symop_operation_xyz
'x, y, z'
'-x+1/2, y+1/2, -z+1/2'
'-x, -y, -z'
'x-1/2, -y-1/2, z-1/2'

loop_
_atom_site_label
_atom_site_type_symbol
_atom_site_fract_x
_atom_site_fract_y
_atom_site_fract_z
_atom_site_U_iso_or_equiv
_atom_site_adp_type
_atom_site_occupancy
_atom_site_site_symmetry_order
_atom_site_calc_flag
_atom_site_refinement_flags_posn
_atom_site_refinement_flags_adp
_atom_site_refinement_flags_occupancy
Ag1 Ag -0.41818(3) 0.40386(3) 0.50713(2) 0.04061(13) Uani 1 1 d . . .
C1 C 0.1336(4) 0.3385(3) 0.4392(2) 0.0282(8) Uani 1 1 d . . .
C2 C 0.3089(4) 0.3874(3) 0.3812(2) 0.0262(8) Uani 1 1 d . . .
C3 C 0.1600(4) 0.2691(3) 0.2912(2) 0.0264(8) Uani 1 1 d . . .
C4 C 0.0433(4) 0.2890(3) 0.2416(3) 0.0387(10) Uani 1 1 d . . .
H4A H -0.0138 0.3392 0.2571 0.046 Uiso 1 1 calc R U .
C5 C 0.0135(4) 0.2320(3) 0.1683(3) 0.0380(10) Uani 1 1 d . . .
H5A H -0.0661 0.2440 0.1350 0.046 Uiso 1 1 calc R U .
C6 C 0.2051(4) 0.1426(3) 0.1925(2) 0.0315(9) Uani 1 1 d . . .
H6A H 0.2610 0.0925 0.1754 0.038 Uiso 1 1 calc R U .
C7 C 0.2422(4) 0.1943(3) 0.2677(2) 0.0291(8) Uani 1 1 d . . .
H7A H 0.3203 0.1788 0.3014 0.035 Uiso 1 1 calc R U .
C8 C 0.0096(4) 0.2865(3) 0.4531(2) 0.0312(8) Uani 1 1 d . . .
C9 C -0.0073(4) 0.1833(3) 0.4429(3) 0.0383(10) Uani 1 1 d . . .
H9A H 0.0605 0.1431 0.4259 0.046 Uiso 1 1 calc R U .
C10 C -0.1267(4) 0.1419(3) 0.4584(3) 0.0445(11) Uani 1 1 d . . .
H10A H -0.1408 0.0728 0.4525 0.053 Uiso 1 1 calc R U .
C11 C -0.2249(4) 0.2037(4) 0.4827(3) 0.0467(11) Uani 1 1 d . . .
H11A H -0.3053 0.1747 0.4929 0.056 Uiso 1 1 calc R U .
C12 C -0.0955(4) 0.3428(3) 0.4780(3) 0.0369(10) Uani 1 1 d . . .
H12A H -0.0840 0.4120 0.4849 0.044 Uiso 1 1 calc R U .
C13 C 0.4111(4) 0.4039(3) 0.3221(2) 0.0272(8) Uani 1 1 d . . .
C14 C 0.3826(4) 0.4160(3) 0.2343(3) 0.0358(9) Uani 1 1 d . . .
H14A H 0.2959 0.4115 0.2091 0.043 Uiso 1 1 calc R U .
C15 C 0.4848(5) 0.4350(4) 0.1849(3) 0.0487(12) Uani 1 1 d . . .
H15A H 0.4680 0.4422 0.1255 0.058 Uiso 1 1 calc R U .
C16 C 0.6116(5) 0.4432(4) 0.2238(3) 0.0518(12) Uani 1 1 d . . .
H16A H 0.6822 0.4559 0.1916 0.062 Uiso 1 1 calc R U .
C17 C 0.6314(4) 0.4319(4) 0.3122(3) 0.0465(11) Uani 1 1 d . . .
H17A H 0.7171 0.4381 0.3388 0.056 Uiso 1 1 calc R U .
C18 C 0.5644(7) 0.0837(5) 0.2060(5) 0.089(2) Uani 1 1 d . . .
C19 C 0.6412(12) 0.1679(9) 0.2385(13) 0.304(13) Uani 1 1 d . . .
H19A H 0.7305 0.1605 0.2242 0.457 Uiso 1 1 calc R U .
H19B H 0.6407 0.1712 0.2999 0.457 Uiso 1 1 calc R U .
H19C H 0.6040 0.2288 0.2131 0.457 Uiso 1 1 calc R U .
N1 N 0.1984(3) 0.4000(2) 0.4940(2) 0.0337(8) Uani 1 1 d . . .
N2 N 0.3092(3) 0.4314(2) 0.4566(2) 0.0328(7) Uani 1 1 d . . .
N3 N 0.1985(3) 0.3280(2) 0.36689(19) 0.0256(7) Uani 1 1 d . . .
N4 N 0.0930(3) 0.1611(2) 0.1428(2) 0.0316(7) Uani 1 1 d . . .
N5 N -0.2111(3) 0.3034(3) 0.4923(2) 0.0441(9) Uani 1 1 d . . .
N6 N 0.5341(3) 0.4126(2) 0.3613(2) 0.0331(8) Uani 1 1 d . . .
N7 N 0.5067(6) 0.0204(4) 0.1778(4) 0.0878(17) Uani 1 1 d . . .
Cr1 Cr 0.62395(7) 0.91908(6) 0.50880(5) 0.0433(2) Uani 1 1 d . . .
O1 O 0.5686(4) 0.8135(3) 0.5378(3) 0.0749(11) Uani 1 1 d . . .
O2 O 0.7349(4) 0.9609(3) 0.5774(3) 0.0859(13) Uani 1 1 d . . .
O3 O 0.5108(10) 0.9969(8) 0.4622(5) 0.104(3) Uani 0.5 1 d . . P
O4 O 0.6798(9) 0.9103(7) 0.4208(4) 0.231(6) Uani 1 1 d . . .

loop_
_atom_site_aniso_label
_atom_site_aniso_U_11
_atom_site_aniso_U_22
_atom_site_aniso_U_33
_atom_site_aniso_U_23
_atom_site_aniso_U_13
_atom_site_aniso_U_12
Ag1 0.0387(2) 0.0567(2) 0.02540(18) 0.00334(14) -0.00189(13) 0.00660(15)
C1 0.0275(19) 0.032(2) 0.0255(19) -0.0020(16) 0.0055(16) 0.0017(16)
C2 0.0262(18) 0.0280(19) 0.0238(18) 0.0005(15) -0.0009(15) -0.0004(15)
C3 0.0270(19) 0.0291(19) 0.0236(18) -0.0026(15) 0.0043(15) -0.0029(15)
C4 0.030(2) 0.045(2) 0.040(2) -0.010(2) -0.0020(18) 0.0105(18)
C5 0.027(2) 0.052(3) 0.033(2) -0.001(2) -0.0069(17) 0.0036(19)
C6 0.032(2) 0.031(2) 0.031(2) -0.0044(17) 0.0029(17) 0.0024(17)
C7 0.0271(19) 0.031(2) 0.0281(19) -0.0011(16) -0.0021(16) 0.0004(16)
C8 0.030(2) 0.035(2) 0.0288(19) -0.0025(17) 0.0037(16) -0.0006(17)
C9 0.036(2) 0.035(2) 0.046(2) -0.0045(19) 0.0130(19) 0.0019(18)
C10 0.042(2) 0.037(2) 0.056(3) -0.005(2) 0.012(2) -0.006(2)
C11 0.035(2) 0.050(3) 0.057(3) 0.003(2) 0.015(2) -0.008(2)
C12 0.033(2) 0.038(2) 0.041(2) -0.0015(19) 0.0090(18) 0.0022(18)
C13 0.031(2) 0.0246(19) 0.0257(18) 0.0001(15) 0.0014(16) -0.0019(15)
C14 0.039(2) 0.039(2) 0.029(2) 0.0017(17) -0.0017(18) -0.0049(18)
C15 0.062(3) 0.058(3) 0.026(2) 0.008(2) 0.005(2) -0.009(2)
C16 0.046(3) 0.073(3) 0.040(3) 0.011(2) 0.018(2) -0.009(2)
C17 0.032(2) 0.067(3) 0.042(2) 0.010(2) 0.0061(19) -0.011(2)
C18 0.073(4) 0.066(4) 0.122(6) -0.020(4) -0.016(4) 0.024(3)
C19 0.151(10) 0.146(11) 0.58(3) -0.194(16) -0.146(15) 0.031(8)
N1 0.0360(19) 0.0356(19) 0.0308(17) -0.0073(15) 0.0086(15) -0.0052(15)
N2 0.0366(19) 0.0353(18) 0.0271(17) -0.0042(14) 0.0061(14) -0.0073(15)
N3 0.0235(15) 0.0290(17) 0.0245(15) -0.0057(13) 0.0030(13) -0.0022(13)
N4 0.0301(17) 0.0381(19) 0.0262(16) -0.0057(14) 0.0005(14) -0.0028(14)
N5 0.0299(19) 0.047(2) 0.057(2) -0.0002(19) 0.0143(17) 0.0040(16)
N6 0.0292(17) 0.042(2) 0.0289(17) 0.0028(15) 0.0039(14) -0.0057(14)
N7 0.094(4) 0.068(4) 0.100(4) -0.003(3) 0.004(3) -0.004(3)
Cr1 0.0373(4) 0.0464(4) 0.0450(4) 0.0070(3) -0.0019(3) -0.0060(3)
O1 0.081(3) 0.056(2) 0.083(3) 0.017(2) -0.010(2) -0.019(2)
O2 0.085(3) 0.084(3) 0.081(3) 0.003(2) -0.028(2) -0.031(2)
O3 0.114(7) 0.130(8) 0.068(5) 0.029(6) 0.011(6) 0.080(6)
O4 0.306(10) 0.311(11) 0.096(4) -0.096(5) 0.118(6) -0.240(9)

loop_
_atom_type_symbol
_atom_type_description
_atom_type_scat_dispersion_real
_atom_type_scat_dispersion_imag
_atom_type_scat_source
C C 0.0033 0.0016 'International Tables Vol C Tables 4.2.6.8 and 6.1.1.4'
H H 0.0000 0.0000 'International Tables Vol C Tables 4.2.6.8 and 6.1.1.4'
Ag Ag -0.8971 1.1015 'International Tables Vol C Tables 4.2.6.8 and 6.1.1.4'
Cr Cr 0.3209 0.6236 'International Tables Vol C Tables 4.2.6.8 and 6.1.1.4'
N N 0.0061 0.0033 'International Tables Vol C Tables 4.2.6.8 and 6.1.1.4'
O O 0.0106 0.0060 'International Tables Vol C Tables 4.2.6.8 and 6.1.1.4'

loop_
_geom_angle_atom_site_label_1
_geom_angle_atom_site_label_2
_geom_angle_atom_site_label_3
_geom_angle
_geom_angle_site_symmetry_1
_geom_angle_site_symmetry_3
N4 Ag1 N6 158.74(12) 4_566 1_455
N4 Ag1 N2 98.08(11) 4_566 3_566
N6 Ag1 N2 103.17(11) 1_455 3_566
N4 Ag1 N5 85.40(12) 4_566 .
N6 Ag1 N5 91.86(12) 1_455 .
N2 Ag1 N5 97.39(12) 3_566 .
N4 Ag1 Ag1 111.21(8) 4_566 3_466
N6 Ag1 Ag1 79.86(9) 1_455 3_466
N2 Ag1 Ag1 60.51(8) 3_566 3_466
N5 Ag1 Ag1 153.15(9) . 3_466
N1 C1 N3 110.5(3) . .
N1 C1 C8 125.3(3) . .
N3 C1 C8 124.2(3) . .
N2 C2 N3 109.3(3) . .
N2 C2 C13 123.8(3) . .
N3 C2 C13 126.8(3) . .
C7 C3 C4 120.2(3) . .
C7 C3 N3 119.3(3) . .
C4 C3 N3 120.5(3) . .
C3 C4 C5 117.9(4) . .
C3 C4 H4A 121.1 . .
C5 C4 H4A 121.1 . .
N4 C5 C4 123.2(4) . .
N4 C5 H5A 118.4 . .
C4 C5 H5A 118.4 . .
N4 C6 C7 123.2(4) . .
N4 C6 H6A 118.4 . .
C7 C6 H6A 118.4 . .
C3 C7 C6 117.7(3) . .
C3 C7 H7A 121.1 . .
C6 C7 H7A 121.1 . .
C9 C8 C12 118.2(4) . .
C9 C8 C1 122.9(4) . .
C12 C8 C1 118.8(4) . .
C10 C9 C8 118.4(4) . .
C10 C9 H9A 120.8 . .
C8 C9 H9A 120.8 . .
C11 C10 C9 119.2(4) . .
C11 C10 H10A 120.4 . .
C9 C10 H10A 120.4 . .
N5 C11 C10 123.4(4) . .
N5 C11 H11A 118.3 . .
C10 C11 H11A 118.3 . .
N5 C12 C8 123.6(4) . .
N5 C12 H12A 118.2 . .
C8 C12 H12A 118.2 . .
N6 C13 C14 122.5(4) . .
N6 C13 C2 114.2(3) . .
C14 C13 C2 123.2(3) . .
C15 C14 C13 118.8(4) . .
C15 C14 H14A 120.6 . .
C13 C14 H14A 120.6 . .
C16 C15 C14 119.6(4) . .
C16 C15 H15A 120.2 . .
C14 C15 H15A 120.2 . .
C15 C16 C17 118.1(4) . .
C15 C16 H16A 121.0 . .
C17 C16 H16A 121.0 . .
N6 C17 C16 123.5(4) . .
N6 C17 H17A 118.3 . .
C16 C17 H17A 118.3 . .
N7 C18 C19 177.1(13) . .
C18 C19 H19A 109.5 . .
C18 C19 H19B 109.5 . .
H19A C19 H19B 109.5 . .
C18 C19 H19C 109.5 . .
H19A C19 H19C 109.5 . .
H19B C19 H19C 109.5 . .
C1 N1 N2 106.8(3) . .
C2 N2 N1 108.3(3) . .
C2 N2 Ag1 123.8(3) . 3_566
N1 N2 Ag1 122.1(2) . 3_566
C1 N3 C2 105.0(3) . .
C1 N3 C3 128.2(3) . .
C2 N3 C3 126.7(3) . .
C5 N4 C6 117.8(3) . .
C5 N4 Ag1 124.8(3) . 4_665
C6 N4 Ag1 115.5(3) . 4_665
C12 N5 C11 117.2(4) . .
C12 N5 Ag1 124.7(3) . .
C11 N5 Ag1 117.0(3) . .
C17 N6 C13 117.6(3) . .
C17 N6 Ag1 119.1(3) . 1_655
C13 N6 Ag1 123.2(3) . 1_655
O4 Cr1 O2 109.3(3) . .
O4 Cr1 O1 111.0(3) . .
O2 Cr1 O1 111.4(2) . .
O4 Cr1 O3 87.5(5) . .
O2 Cr1 O3 119.8(5) . .
O1 Cr1 O3 115.1(5) . .
O4 Cr1 O3 127.4(5) . 3_676
O2 Cr1 O3 96.8(4) . 3_676
O1 Cr1 O3 99.8(4) . 3_676
O3 Cr1 O3 40.3(5) . 3_676
O3 O3 Cr1 78.6(7) 3_676 .
O3 O3 Cr1 61.2(7) 3_676 3_676
Cr1 O3 Cr1 139.7(5) . 3_676

loop_
_geom_bond_atom_site_label_1
_geom_bond_atom_site_label_2
_geom_bond_distance
_geom_bond_site_symmetry_2
Ag1 N4 2.278(3) 4_566
Ag1 N6 2.281(3) 1_455
Ag1 N2 2.488(3) 3_566
Ag1 N5 2.519(3) .
Ag1 Ag1 3.0397(7) 3_466
C1 N1 1.310(5) .
C1 N3 1.369(5) .
C1 C8 1.471(5) .
C2 N2 1.313(5) .
C2 N3 1.370(5) .
C2 C13 1.471(5) .
C3 C7 1.369(5) .
C3 C4 1.375(5) .
C3 N3 1.437(4) .
C4 C5 1.379(6) .
C4 H4A 0.9300 .
C5 N4 1.326(5) .
C5 H5A 0.9300 .
C6 N4 1.335(5) .
C6 C7 1.379(5) .
C6 H6A 0.9300 .
C7 H7A 0.9300 .
C8 C9 1.388(6) .
C8 C12 1.388(6) .
C9 C10 1.374(6) .
C9 H9A 0.9300 .
C10 C11 1.373(6) .
C10 H10A 0.9300 .
C11 N5 1.337(6) .
C11 H11A 0.9300 .
C12 N5 1.324(5) .
C12 H12A 0.9300 .
C13 N6 1.341(5) .
C13 C14 1.380(5) .
C14 C15 1.375(6) .
C14 H14A 0.9300 .
C15 C16 1.373(6) .
C15 H15A 0.9300 .
C16 C17 1.381(6) .
C16 H16A 0.9300 .
C17 N6 1.333(5) .
C17 H17A 0.9300 .
C18 N7 1.092(8) .
C18 C19 1.426(11) .
C19 H19A 0.9600 .
C19 H19B 0.9600 .
C19 H19C 0.9600 .
N1 N2 1.382(5) .
N2 Ag1 2.488(3) 3_566
N4 Ag1 2.278(3) 4_665
N6 Ag1 2.281(3) 1_655
Cr1 O4 1.541(5) .
Cr1 O2 1.576(4) .
Cr1 O1 1.591(4) .
Cr1 O3 1.658(8) .
Cr1 O3 1.855(8) 3_676
O3 O3 1.223(16) 3_676
O3 Cr1 1.855(8) 3_676

loop_
_geom_torsion_atom_site_label_1
_geom_torsion_atom_site_label_2
_geom_torsion_atom_site_label_3
_geom_torsion_atom_site_label_4
_geom_torsion
_geom_torsion_site_symmetry_1
_geom_torsion_site_symmetry_4
C7 C3 C4 C5 -0.6(6) . .
N3 C3 C4 C5 178.0(4) . .
C3 C4 C5 N4 -1.3(7) . .
C4 C3 C7 C6 1.7(6) . .
N3 C3 C7 C6 -176.9(3) . .
N4 C6 C7 C3 -1.1(6) . .
N1 C1 C8 C9 -128.2(4) . .
N3 C1 C8 C9 50.9(6) . .
N1 C1 C8 C12 51.5(6) . .
N3 C1 C8 C12 -129.4(4) . .
C12 C8 C9 C10 -0.4(6) . .
C1 C8 C9 C10 179.3(4) . .
C8 C9 C10 C11 0.5(7) . .
C9 C10 C11 N5 0.0(8) . .
C9 C8 C12 N5 -0.1(6) . .
C1 C8 C12 N5 -179.8(4) . .
N2 C2 C13 N6 38.3(5) . .
N3 C2 C13 N6 -143.8(4) . .
N2 C2 C13 C14 -137.6(4) . .
N3 C2 C13 C14 40.3(6) . .
N6 C13 C14 C15 1.9(6) . .
C2 C13 C14 C15 177.5(4) . .
C13 C14 C15 C16 -1.2(7) . .
C14 C15 C16 C17 0.0(8) . .
C15 C16 C17 N6 0.7(8) . .
N3 C1 N1 N2 0.3(4) . .
C8 C1 N1 N2 179.5(4) . .
N3 C2 N2 N1 0.9(4) . .
C13 C2 N2 N1 179.1(3) . .
N3 C2 N2 Ag1 -152.5(2) . 3_566
C13 C2 N2 Ag1 25.7(5) . 3_566
C1 N1 N2 C2 -0.7(4) . .
C1 N1 N2 Ag1 153.2(2) . 3_566
N1 C1 N3 C2 0.3(4) . .
C8 C1 N3 C2 -179.0(3) . .
N1 C1 N3 C3 -178.9(3) . .
C8 C1 N3 C3 1.9(6) . .
N2 C2 N3 C1 -0.7(4) . .
C13 C2 N3 C1 -178.9(4) . .
N2 C2 N3 C3 178.5(3) . .
C13 C2 N3 C3 0.3(6) . .
C7 C3 N3 C1 -120.4(4) . .
C4 C3 N3 C1 61.0(5) . .
C7 C3 N3 C2 60.6(5) . .
C4 C3 N3 C2 -118.0(4) . .
C4 C5 N4 C6 1.9(6) . .
C4 C5 N4 Ag1 -161.7(3) . 4_665
C7 C6 N4 C5 -0.7(6) . .
C7 C6 N4 Ag1 164.4(3) . 4_665
C8 C12 N5 C11 0.5(6) . .
C8 C12 N5 Ag1 -166.7(3) . .
C10 C11 N5 C12 -0.5(7) . .
C10 C11 N5 Ag1 167.7(4) . .
C16 C17 N6 C13 0.0(7) . .
C16 C17 N6 Ag1 -177.0(4) . 1_655
C14 C13 N6 C17 -1.3(6) . .
C2 C13 N6 C17 -177.2(4) . .
C14 C13 N6 Ag1 175.5(3) . 1_655
C2 C13 N6 Ag1 -0.4(4) . 1_655
O4 Cr1 O3 O3 -173.2(12) . 3_676
O2 Cr1 O3 O3 -62.3(13) . 3_676
O1 Cr1 O3 O3 74.8(12) . 3_676
O4 Cr1 O3 Cr1 -173.2(12) . 3_676
O2 Cr1 O3 Cr1 -62.3(13) . 3_676
O1 Cr1 O3 Cr1 74.8(12) . 3_676
O3 Cr1 O3 Cr1 0.001(0) 3_676 3_676
